data_7004715
loop_
_publ_author_name
'Beves, Jonathon E.'
'Constable, Edwin C.'
'Housecroft, Catherine E.'
'Kepert, Cameron J.'
'Neuburger, Markus'
'Price, David J.'
'Schaffner, Silvia'
'Zampese, Jennifer A.'

_publ_section_title
;
 Curly--curly, loop--loop: homoleptic metal(ii) complexes of
 pyridinecarbaldehyde
 4&#x2032;-(2,2&#x2032;:6&#x2032;,2&#x2033;-terpyridyl)hydrazones and
 their coordination polymers
;
_journal_issue 47
_journal_name_full 'Dalton Transactions'
_journal_page_first 6742
_journal_page_last 6751
_journal_paper_doi 10.1039/b810906k
_journal_year 2008
_chemical_formula_moiety 'C42 H32 N12 Ru, 2(F6 P)'
_chemical_formula_sum 'C42 H32 F12 N12 P2 Ru'
_chemical_formula_weight 1095.81
_chemical_name_systematic
;
?
;
_space_group_IT_number 15
_symmetry_cell_setting monoclinic
_symmetry_space_group_name_Hall '-C 2yc'
_symmetry_space_group_name_H-M 'C 1 2/c 1'
_atom_sites_solution_hydrogens geom
_atom_sites_solution_primary direct
_atom_sites_solution_secondary difmap
_audit_creation_method SHELXL-97
_cell_angle_alpha 90.00
_cell_angle_beta 112.08(3)
_cell_angle_gamma 90.00
_cell_formula_units_Z 4
_cell_length_a 23.324(5)
_cell_length_b 17.924(4)
_cell_length_c 10.753(2)
_cell_measurement_temperature 173(2)
_cell_volume 4165.7(17)
_computing_cell_refinement 'Stoe IPDS'
_computing_data_collection 'Stoe IPDS'
_computing_data_reduction 'Stoe IPDS'
_computing_molecular_graphics 'Bruker SHELXTL'
_computing_publication_material 'Bruker SHELXTL'
_computing_structure_refinement 'SHELXL-97 (Sheldrick, 1997)'
_computing_structure_solution 'SHELXS-97 (Sheldrick, 1990)'
_diffrn_ambient_temperature 173(2)
_diffrn_measured_fraction_theta_full 0.999
_diffrn_measured_fraction_theta_max 0.999
_diffrn_measurement_device_type 'Stoe IPDS'
_diffrn_measurement_method '\w scans'
_diffrn_radiation_monochromator graphite
_diffrn_radiation_source 'fine-focus sealed tube'
_diffrn_radiation_type MoK\a
_diffrn_radiation_wavelength 0.71073
_diffrn_reflns_av_R_equivalents 0.1765
_diffrn_reflns_av_sigmaI/netI 0.0950
_diffrn_reflns_limit_h_max 27
_diffrn_reflns_limit_h_min -25
_diffrn_reflns_limit_k_max 21
_diffrn_reflns_limit_k_min -21
_diffrn_reflns_limit_l_max 12
_diffrn_reflns_limit_l_min -12
_diffrn_reflns_number 17314
_diffrn_reflns_theta_full 25.05
_diffrn_reflns_theta_max 25.05
_diffrn_reflns_theta_min 2.22
_exptl_absorpt_coefficient_mu 0.559
_exptl_absorpt_correction_type none
_exptl_crystal_colour red
_exptl_crystal_density_diffrn 1.747
_exptl_crystal_density_method 'not measured'
_exptl_crystal_description plate
_exptl_crystal_F_000 2200
_exptl_crystal_size_max 0.65
_exptl_crystal_size_mid 0.20
_exptl_crystal_size_min 0.03
_refine_diff_density_max 1.554
_refine_diff_density_min -1.662
_refine_diff_density_rms 0.135
_refine_ls_extinction_method none
_refine_ls_goodness_of_fit_ref 1.099
_refine_ls_hydrogen_treatment constr
_refine_ls_matrix_type full
_refine_ls_number_parameters 367
_refine_ls_number_reflns 3698
_refine_ls_number_restraints 42
_refine_ls_restrained_S_all 1.098
_refine_ls_R_factor_all 0.0837
_refine_ls_R_factor_gt 0.0739
_refine_ls_shift/su_max 0.024
_refine_ls_shift/su_mean 0.001
_refine_ls_structure_factor_coef Fsqd
_refine_ls_weighting_details 'calc w=1/[\s^2^(Fo^2^)+(0.1006P)^2^+15.5980P] where P=(Fo^2^+2Fc^2^)/3'
_refine_ls_weighting_scheme calc
_refine_ls_wR_factor_gt 0.1865
_refine_ls_wR_factor_ref 0.1947
_reflns_number_gt 3241
_reflns_number_total 3698
_reflns_threshold_expression >2sigma(I)
_cod_duplicate_entry 7004708
_cod_data_source_file b810906k.txt
_cod_data_source_block jb643
_cod_depositor_comments
;
The following automatic conversions were performed:
'_symmetry_cell_setting' value 'Monoclinic' changed to 'monoclinic'
according to '/home/saulius/struct/CIF-dictionaries/cif_core.dic'
dictionary named 'cif_core.dic' version 2.4.1 from 2010-06-29.

Automatic conversion script
Id: cif_fix_enum 1527 2010-12-29 10:47:43Z saulius 
;
_cod_original_sg_symbol_Hall -C2yc
_cod_original_sg_symbol_H-M C2/c
_cod_database_code 7004715

loop_
_symmetry_equiv_pos_as_xyz
'x, y, z'
'-x, y, -z+1/2'
'x+1/2, y+1/2, z'
'-x+1/2, y+1/2, -z+1/2'
'-x, -y, -z'
'x, -y, z-1/2'
'-x+1/2, -y+1/2, -z'
'x+1/2, -y+1/2, z-1/2'

loop_
_atom_site_label
_atom_site_type_symbol
_atom_site_fract_x
_atom_site_fract_y
_atom_site_fract_z
_atom_site_U_iso_or_equiv
_atom_site_adp_type
_atom_site_occupancy
_atom_site_symmetry_multiplicity
_atom_site_calc_flag
_atom_site_refinement_flags
_atom_site_disorder_assembly
_atom_site_disorder_group
Ru1 Ru 0.5000 0.73351(3) 0.7500 0.0299(2) Uani 1 2 d S . .
N1 N 0.4941(2) 0.8156(3) 0.8800(5) 0.0345(10) Uani 1 1 d . . .
N2 N 0.5849(2) 0.7319(3) 0.8898(4) 0.0314(10) Uani 1 1 d . . .
N3 N 0.5420(2) 0.6533(3) 0.6738(4) 0.0325(10) Uani 1 1 d . . .
C1 C 0.4454(3) 0.8592(3) 0.8647(6) 0.0381(13) Uani 1 1 d . . .
H1A H 0.4091 0.8539 0.7860 0.046 Uiso 1 1 calc R . .
C2 C 0.4458(3) 0.9119(4) 0.9593(6) 0.0427(14) Uani 1 1 d . . .
H2A H 0.4099 0.9408 0.9469 0.051 Uiso 1 1 calc R . .
C3 C 0.4982(3) 0.9216(4) 1.0705(6) 0.0431(14) Uani 1 1 d . . .
H3A H 0.4996 0.9577 1.1362 0.052 Uiso 1 1 calc R . .
N4 N 0.7538(2) 0.7098(3) 1.1972(5) 0.0427(12) Uani 1 1 d . . .
H4B H 0.7783 0.6737 1.1918 0.051 Uiso 1 1 calc R . .
C4 C 0.5497(3) 0.8777(3) 1.0859(5) 0.0377(13) Uani 1 1 d . . .
H4A H 0.5867 0.8836 1.1629 0.045 Uiso 1 1 calc R . .
N5 N 0.7712(2) 0.7544(3) 1.3080(5) 0.0390(11) Uani 1 1 d . . .
C5 C 0.5471(2) 0.8261(3) 0.9903(5) 0.0347(12) Uani 1 1 d . . .
C6 C 0.5990(3) 0.7780(3) 0.9973(5) 0.0323(11) Uani 1 1 d . . .
N6 N 0.8966(3) 0.8650(3) 1.7623(5) 0.0483(13) Uani 1 1 d . . .
C7 C 0.6562(3) 0.7745(3) 1.1006(6) 0.0359(13) Uani 1 1 d . . .
H7A H 0.6668 0.8080 1.1743 0.043 Uiso 1 1 calc R . .
C8 C 0.6979(3) 0.7212(3) 1.0942(5) 0.0363(13) Uani 1 1 d . . .
C9 C 0.6835(3) 0.6743(3) 0.9810(6) 0.0377(13) Uani 1 1 d . . .
H9A H 0.7124 0.6386 0.9748 0.045 Uiso 1 1 calc R . .
C10 C 0.6256(2) 0.6821(3) 0.8792(5) 0.0319(11) Uani 1 1 d . . .
C11 C 0.6022(2) 0.6388(3) 0.7536(5) 0.0314(11) Uani 1 1 d . . .
C12 C 0.6377(3) 0.5882(4) 0.7165(6) 0.0413(13) Uani 1 1 d . . .
H12A H 0.6792 0.5783 0.7746 0.050 Uiso 1 1 calc R . .
C13 C 0.6123(3) 0.5521(4) 0.5938(6) 0.0451(14) Uani 1 1 d . . .
H13A H 0.6360 0.5175 0.5661 0.054 Uiso 1 1 calc R . .
C14 C 0.5520(3) 0.5675(4) 0.5131(6) 0.0440(14) Uani 1 1 d . . .
H14A H 0.5339 0.5440 0.4281 0.053 Uiso 1 1 calc R . .
C15 C 0.5181(3) 0.6163(3) 0.5547(5) 0.0371(13) Uani 1 1 d . . .
H15A H 0.4762 0.6250 0.4983 0.044 Uiso 1 1 calc R . .
C16 C 0.8184(3) 0.7342(4) 1.4069(6) 0.0407(14) Uani 1 1 d . . .
H16A H 0.8383 0.6887 1.4017 0.049 Uiso 1 1 calc R . .
C17 C 0.8434(3) 0.7794(3) 1.5297(6) 0.0379(13) Uani 1 1 d . . .
C18 C 0.8135(3) 0.8408(4) 1.5511(6) 0.0454(15) Uani 1 1 d . . .
H18A H 0.7745 0.8552 1.4864 0.054 Uiso 1 1 calc R . .
C19 C 0.8406(3) 0.8817(4) 1.6681(6) 0.0486(15) Uani 1 1 d . . .
H19A H 0.8189 0.9235 1.6826 0.058 Uiso 1 1 calc R . .
C20 C 0.9239(3) 0.8051(4) 1.7389(6) 0.0498(16) Uani 1 1 d . . .
H20A H 0.9628 0.7916 1.8049 0.060 Uiso 1 1 calc R . .
C21 C 0.9005(3) 0.7606(4) 1.6262(6) 0.0429(14) Uani 1 1 d . . .
H21A H 0.9228 0.7185 1.6151 0.052 Uiso 1 1 calc R . .
P1 P 0.68494(8) 1.00547(10) 1.40523(16) 0.0441(4) Uani 1 1 d . . .
F1 F 0.6874(4) 1.0709(5) 1.5020(9) 0.093(3) Uani 0.822(14) 1 d P A 1
F2 F 0.6880(3) 0.9389(4) 1.3088(6) 0.077(2) Uani 0.822(14) 1 d P A 1
F3 F 0.6837(2) 1.0659(4) 1.2953(7) 0.070(3) Uani 0.822(14) 1 d P A 1
F4 F 0.6899(3) 0.9452(4) 1.5166(8) 0.068(2) Uani 0.822(14) 1 d P A 1
F5 F 0.6131(6) 1.0071(7) 1.3522(13) 0.099(4) Uani 0.822(14) 1 d PU A 1
F6 F 0.7591(4) 1.0076(5) 1.4508(10) 0.058(2) Uani 0.822(14) 1 d P A 1
F1' F 0.6792(12) 1.0988(17) 1.374(3) 0.064(8) Uani 0.178(14) 1 d PU A 2
F2' F 0.668(2) 0.990(3) 1.262(4) 0.118(15) Uani 0.178(14) 1 d PU A 2
F3' F 0.6729(16) 0.9244(18) 1.437(4) 0.074(9) Uani 0.178(14) 1 d PU A 2
F4' F 0.7537(14) 1.0104(18) 1.487(3) 0.023(6) Uani 0.178(14) 1 d PU A 2
F5' F 0.6084(15) 0.9938(18) 1.340(3) 0.020(5) Uani 0.178(14) 1 d PU A 2
F6' F 0.667(3) 1.035(3) 1.519(5) 0.115(15) Uani 0.178(14) 1 d PU A 2

loop_
_atom_site_aniso_label
_atom_site_aniso_U_11
_atom_site_aniso_U_22
_atom_site_aniso_U_33
_atom_site_aniso_U_23
_atom_site_aniso_U_13
_atom_site_aniso_U_12
Ru1 0.0221(4) 0.0300(4) 0.0254(3) 0.000 -0.0051(2) 0.000
N1 0.022(2) 0.034(3) 0.036(2) 0.0034(19) -0.0028(17) -0.0003(18)
N2 0.025(2) 0.030(2) 0.027(2) -0.0022(17) -0.0036(17) 0.0017(18)
N3 0.031(2) 0.029(2) 0.026(2) -0.0007(17) -0.0027(17) -0.0030(18)
C1 0.029(3) 0.038(3) 0.037(3) 0.002(2) 0.001(2) 0.003(2)
C2 0.032(3) 0.048(4) 0.042(3) -0.001(3) 0.008(2) 0.006(3)
C3 0.045(3) 0.039(3) 0.038(3) -0.003(2) 0.007(3) 0.008(3)
N4 0.027(2) 0.045(3) 0.036(3) -0.006(2) -0.010(2) 0.007(2)
C4 0.035(3) 0.040(3) 0.029(3) -0.003(2) 0.002(2) 0.001(2)
N5 0.027(2) 0.042(3) 0.034(3) -0.003(2) -0.0044(19) 0.001(2)
C5 0.029(3) 0.035(3) 0.030(3) 0.005(2) -0.002(2) 0.002(2)
C6 0.030(3) 0.029(3) 0.030(3) -0.002(2) 0.003(2) -0.001(2)
N6 0.047(3) 0.049(3) 0.033(3) -0.001(2) -0.002(2) 0.001(2)
C7 0.030(3) 0.034(3) 0.032(3) -0.004(2) -0.003(2) -0.003(2)
C8 0.025(3) 0.046(3) 0.027(3) 0.002(2) -0.003(2) 0.002(2)
C9 0.026(3) 0.039(3) 0.039(3) 0.000(2) 0.002(2) 0.000(2)
C10 0.022(2) 0.033(3) 0.032(3) 0.004(2) 0.000(2) 0.004(2)
C11 0.031(3) 0.027(3) 0.027(2) 0.001(2) 0.001(2) 0.001(2)
C12 0.036(3) 0.043(3) 0.037(3) 0.000(2) 0.005(2) 0.001(3)
C13 0.052(4) 0.037(3) 0.043(3) -0.002(2) 0.013(3) 0.001(3)
C14 0.057(4) 0.038(3) 0.033(3) -0.004(2) 0.011(3) -0.005(3)
C15 0.041(3) 0.031(3) 0.025(3) 0.001(2) -0.004(2) -0.006(2)
C16 0.036(3) 0.044(3) 0.031(3) 0.000(2) -0.002(2) 0.003(3)
C17 0.030(3) 0.039(3) 0.034(3) 0.000(2) -0.001(2) -0.005(2)
C18 0.037(3) 0.045(4) 0.037(3) 0.004(3) -0.006(2) 0.001(3)
C19 0.054(4) 0.042(4) 0.037(3) -0.005(3) 0.004(3) 0.002(3)
C20 0.046(4) 0.056(4) 0.028(3) 0.003(3) -0.008(2) -0.004(3)
C21 0.041(3) 0.045(3) 0.031(3) -0.001(2) 0.001(2) 0.011(3)
P1 0.0381(9) 0.0416(9) 0.0430(9) 0.0032(7) 0.0044(7) -0.0041(7)
F1 0.099(6) 0.075(5) 0.113(6) -0.041(5) 0.046(5) 0.004(4)
F2 0.078(4) 0.071(5) 0.066(4) -0.030(3) 0.009(3) -0.007(3)
F3 0.046(3) 0.071(4) 0.079(5) 0.043(4) 0.006(3) -0.004(3)
F4 0.057(3) 0.081(5) 0.063(4) 0.033(3) 0.019(3) 0.008(3)
F5 0.045(4) 0.088(8) 0.139(8) 0.039(6) 0.006(4) -0.016(4)
F6 0.045(3) 0.056(4) 0.068(6) 0.001(4) 0.017(3) 0.005(2)
F1' 0.047(12) 0.068(14) 0.075(16) -0.004(12) 0.021(10) -0.010(10)
F2' 0.13(2) 0.13(2) 0.093(19) -0.018(16) 0.039(15) 0.016(17)
F3' 0.069(15) 0.057(14) 0.089(18) 0.015(13) 0.022(13) 0.013(11)
F4' 0.020(7) 0.018(7) 0.024(7) 0.002(5) -0.001(4) 0.001(4)
F5' 0.017(7) 0.019(7) 0.021(6) -0.002(4) 0.004(4) -0.004(4)
F6' 0.14(2) 0.12(2) 0.095(19) -0.021(16) 0.057(16) -0.026(17)

loop_
_atom_type_symbol
_atom_type_description
_atom_type_scat_dispersion_real
_atom_type_scat_dispersion_imag
_atom_type_scat_source
C C 0.0033 0.0016 'International Tables Vol C Tables 4.2.6.8 and 6.1.1.4'
H H 0.0000 0.0000 'International Tables Vol C Tables 4.2.6.8 and 6.1.1.4'
N N 0.0061 0.0033 'International Tables Vol C Tables 4.2.6.8 and 6.1.1.4'
F F 0.0171 0.0103 'International Tables Vol C Tables 4.2.6.8 and 6.1.1.4'
P P 0.1023 0.0942 'International Tables Vol C Tables 4.2.6.8 and 6.1.1.4'
Ru Ru -1.2594 0.8363 'International Tables Vol C Tables 4.2.6.8 and 6.1.1.4'

loop_
_geom_angle_atom_site_label_1
_geom_angle_atom_site_label_2
_geom_angle_atom_site_label_3
_geom_angle
_geom_angle_site_symmetry_1
_geom_angle_site_symmetry_3
_geom_angle_publ_flag
N2 Ru1 N2 178.3(3) 2_656 . ?
N2 Ru1 N1 102.81(18) 2_656 . ?
N2 Ru1 N1 78.43(17) . . ?
N2 Ru1 N1 78.43(17) 2_656 2_656 ?
N2 Ru1 N1 102.81(18) . 2_656 ?
N1 Ru1 N1 89.4(3) . 2_656 ?
N2 Ru1 N3 78.68(17) 2_656 2_656 ?
N2 Ru1 N3 100.12(18) . 2_656 ?
N1 Ru1 N3 93.72(19) . 2_656 ?
N1 Ru1 N3 157.02(17) 2_656 2_656 ?
N2 Ru1 N3 100.12(18) 2_656 . ?
N2 Ru1 N3 78.68(17) . . ?
N1 Ru1 N3 157.02(17) . . ?
N1 Ru1 N3 93.72(18) 2_656 . ?
N3 Ru1 N3 92.2(3) 2_656 . ?
C1 N1 C5 118.4(5) . . ?
C1 N1 Ru1 126.9(4) . . ?
C5 N1 Ru1 114.6(4) . . ?
C10 N2 C6 121.8(4) . . ?
C10 N2 Ru1 118.9(3) . . ?
C6 N2 Ru1 119.3(4) . . ?
C15 N3 C11 117.3(5) . . ?
C15 N3 Ru1 128.4(4) . . ?
C11 N3 Ru1 114.2(3) . . ?
N1 C1 C2 122.5(5) . . ?
N1 C1 H1A 118.8 . . ?
C2 C1 H1A 118.8 . . ?
C3 C2 C1 119.2(6) . . ?
C3 C2 H2A 120.4 . . ?
C1 C2 H2A 120.4 . . ?
C2 C3 C4 118.8(6) . . ?
C2 C3 H3A 120.6 . . ?
C4 C3 H3A 120.6 . . ?
N5 N4 C8 119.8(5) . . ?
N5 N4 H4B 120.1 . . ?
C8 N4 H4B 120.1 . . ?
C5 C4 C3 120.0(5) . . ?
C5 C4 H4A 120.0 . . ?
C3 C4 H4A 120.0 . . ?
C16 N5 N4 116.4(5) . . ?
N1 C5 C4 121.1(5) . . ?
N1 C5 C6 115.0(5) . . ?
C4 C5 C6 123.9(5) . . ?
N2 C6 C7 120.6(5) . . ?
N2 C6 C5 112.6(5) . . ?
C7 C6 C5 126.7(5) . . ?
C20 N6 C19 115.8(5) . . ?
C6 C7 C8 118.4(5) . . ?
C6 C7 H7A 120.8 . . ?
C8 C7 H7A 120.8 . . ?
N4 C8 C7 122.4(5) . . ?
N4 C8 C9 116.8(5) . . ?
C7 C8 C9 120.7(5) . . ?
C10 C9 C8 117.7(5) . . ?
C10 C9 H9A 121.2 . . ?
C8 C9 H9A 121.2 . . ?
N2 C10 C9 120.7(5) . . ?
N2 C10 C11 113.5(4) . . ?
C9 C10 C11 125.8(5) . . ?
N3 C11 C12 121.9(5) . . ?
N3 C11 C10 114.5(5) . . ?
C12 C11 C10 123.6(5) . . ?
C11 C12 C13 119.4(5) . . ?
C11 C12 H12A 120.3 . . ?
C13 C12 H12A 120.3 . . ?
C14 C13 C12 118.5(6) . . ?
C14 C13 H13A 120.8 . . ?
C12 C13 H13A 120.8 . . ?
C15 C14 C13 120.3(6) . . ?
C15 C14 H14A 119.9 . . ?
C13 C14 H14A 119.9 . . ?
N3 C15 C14 122.6(5) . . ?
N3 C15 H15A 118.7 . . ?
C14 C15 H15A 118.7 . . ?
N5 C16 C17 121.6(6) . . ?
N5 C16 H16A 119.2 . . ?
C17 C16 H16A 119.2 . . ?
C18 C17 C21 118.4(5) . . ?
C18 C17 C16 122.6(5) . . ?
C21 C17 C16 118.9(6) . . ?
C17 C18 C19 119.4(6) . . ?
C17 C18 H18A 120.3 . . ?
C19 C18 H18A 120.3 . . ?
N6 C19 C18 123.1(6) . . ?
N6 C19 H19A 118.4 . . ?
C18 C19 H19A 118.4 . . ?
N6 C20 C21 125.3(6) . . ?
N6 C20 H20A 117.4 . . ?
C21 C20 H20A 117.4 . . ?
C20 C21 C17 117.9(6) . . ?
C20 C21 H21A 121.0 . . ?
C17 C21 H21A 121.0 . . ?
F2' P1 F6' 149(3) . . ?
F2' P1 F3' 93(3) . . ?
F6' P1 F3' 91(2) . . ?
F2' P1 F5 77.5(19) . . ?
F6' P1 F5 73(2) . . ?
F3' P1 F5 80.6(13) . . ?
F2' P1 F1 140(2) . . ?
F3' P1 F1 121.6(16) . . ?
F5 P1 F1 89.7(6) . . ?
F2' P1 F4' 116(2) . . ?
F6' P1 F4' 94(2) . . ?
F3' P1 F4' 99.6(18) . . ?
F5 P1 F4' 166.5(11) . . ?
F1 P1 F4' 78.6(12) . . ?
F2' P1 F4 125(2) . . ?
F6' P1 F4 66(2) . . ?
F5 P1 F4 93.0(5) . . ?
F1 P1 F4 92.0(5) . . ?
F4' P1 F4 80.8(12) . . ?
F2' P1 F3 55(2) . . ?
F6' P1 F3 115(2) . . ?
F3' P1 F3 148.3(16) . . ?
F5 P1 F3 89.9(5) . . ?
F1 P1 F3 88.2(5) . . ?
F4' P1 F3 96.4(12) . . ?
F4 P1 F3 177.1(3) . . ?
F2' P1 F6 99.5(19) . . ?
F6' P1 F6 109(2) . . ?
F3' P1 F6 102.7(12) . . ?
F5 P1 F6 175.7(6) . . ?
F1 P1 F6 90.8(5) . . ?
F4 P1 F6 91.3(4) . . ?
F3 P1 F6 85.8(4) . . ?
F6' P1 F2 150(2) . . ?
F3' P1 F2 60.0(16) . . ?
F5 P1 F2 94.6(6) . . ?
F1 P1 F2 175.7(4) . . ?
F4' P1 F2 97.2(12) . . ?
F4 P1 F2 88.4(4) . . ?
F3 P1 F2 91.1(4) . . ?
F6 P1 F2 84.9(4) . . ?
F2' P1 F5' 73(2) . . ?
F6' P1 F5' 79(2) . . ?
F3' P1 F5' 73.8(17) . . ?
F1 P1 F5' 98.1(9) . . ?
F4' P1 F5' 170.0(15) . . ?
F4 P1 F5' 89.8(11) . . ?
F3 P1 F5' 93.0(11) . . ?
F6 P1 F5' 171.0(9) . . ?
F2 P1 F5' 86.2(9) . . ?
F2' P1 F1' 90(2) . . ?
F6' P1 F1' 78(2) . . ?
F3' P1 F1' 164.1(15) . . ?
F5 P1 F1' 85.2(10) . . ?
F1 P1 F1' 50.9(11) . . ?
F4' P1 F1' 92.5(15) . . ?
F4 P1 F1' 142.8(12) . . ?
F6 P1 F1' 91.8(9) . . ?
F2 P1 F1' 128.8(12) . . ?
F5' P1 F1' 92.7(14) . . ?

loop_
_geom_bond_atom_site_label_1
_geom_bond_atom_site_label_2
_geom_bond_distance
_geom_bond_site_symmetry_2
_geom_bond_publ_flag
Ru1 N2 1.986(4) 2_656 ?
Ru1 N2 1.986(4) . ?
Ru1 N1 2.069(5) . ?
Ru1 N1 2.069(5) 2_656 ?
Ru1 N3 2.075(5) 2_656 ?
Ru1 N3 2.075(5) . ?
N1 C1 1.338(7) . ?
N1 C5 1.367(7) . ?
N2 C10 1.339(7) . ?
N2 C6 1.357(7) . ?
N3 C15 1.361(7) . ?
N3 C11 1.366(7) . ?
C1 C2 1.385(9) . ?
C1 H1A 0.9500 . ?
C2 C3 1.362(9) . ?
C2 H2A 0.9500 . ?
C3 C4 1.392(8) . ?
C3 H3A 0.9500 . ?
N4 N5 1.365(7) . ?
N4 C8 1.372(7) . ?
N4 H4B 0.8800 . ?
C4 C5 1.368(8) . ?
C4 H4A 0.9500 . ?
N5 C16 1.263(8) . ?
C5 C6 1.464(8) . ?
C6 C7 1.381(8) . ?
N6 C20 1.320(9) . ?
N6 C19 1.351(8) . ?
C7 C8 1.382(9) . ?
C7 H7A 0.9500 . ?
C8 C9 1.413(8) . ?
C9 C10 1.390(7) . ?
C9 H9A 0.9500 . ?
C10 C11 1.474(7) . ?
C11 C12 1.384(8) . ?
C12 C13 1.387(8) . ?
C12 H12A 0.9500 . ?
C13 C14 1.375(9) . ?
C13 H13A 0.9500 . ?
C14 C15 1.362(9) . ?
C14 H14A 0.9500 . ?
C15 H15A 0.9500 . ?
C16 C17 1.470(8) . ?
C16 H16A 0.9500 . ?
C17 C18 1.367(9) . ?
C17 C21 1.387(8) . ?
C18 C19 1.387(9) . ?
C18 H18A 0.9500 . ?
C19 H19A 0.9500 . ?
C20 C21 1.381(9) . ?
C20 H20A 0.9500 . ?
C21 H21A 0.9500 . ?
P1 F2' 1.47(4) . ?
P1 F6' 1.53(4) . ?
P1 F3' 1.54(3) . ?
P1 F5 1.554(12) . ?
P1 F1 1.555(7) . ?
P1 F4' 1.51(3) . ?
P1 F4 1.584(6) . ?
P1 F3 1.595(5) . ?
P1 F6 1.612(8) . ?
P1 F2 1.599(6) . ?
P1 F5' 1.67(3) . ?
P1 F1' 1.70(3) . ?
